data_7215846
loop_
_publ_author_name
'Wei, Feng'
'Liu, Xiaochen'
'Liu, Zhiwei'
'Bian, Zuqiang'
'Zhao, Yongliang'
'Huang, Chunhui'

_publ_section_title
;
 Structural and photophysical study of copper iodide complex with P^N or
 P^N^P ligand
;
_journal_issue 24
_journal_name_full CrystEngComm
_journal_page_first 5338
_journal_paper_doi 10.1039/c4ce00315b
_journal_volume 16
_journal_year 2014
_chemical_formula_moiety 'C23 H43 Cu2 I2 N P2'
_chemical_formula_sum 'C23 H43 Cu2 I2 N P2'
_chemical_formula_weight 776.40
_chemical_name_systematic
; 
 ? 
;
_space_group_IT_number 15
_symmetry_cell_setting monoclinic
_symmetry_space_group_name_Hall '-C 2yc'
_symmetry_space_group_name_H-M 'C 1 2/c 1'
_atom_sites_solution_hydrogens geom
_atom_sites_solution_primary direct
_atom_sites_solution_secondary difmap
_audit_creation_method SHELXL-97
_cell_angle_alpha 90.00
_cell_angle_beta 109.18(3)
_cell_angle_gamma 90.00
_cell_formula_units_Z 8
_cell_length_a 23.986(5)
_cell_length_b 13.948(3)
_cell_length_c 21.765(4)
_cell_measurement_reflns_used 9871
_cell_measurement_temperature 133(2)
_cell_measurement_theta_max 27.4341
_cell_measurement_theta_min 2.1948
_cell_volume 6877(3)
_computing_cell_refinement 'Bruker SAINT'
_computing_data_collection 'Bruker APEX2'
_computing_data_reduction 'Bruker SAINT, SADABS and XPREP'
_computing_molecular_graphics 'Bruker SHELXTL'
_computing_publication_material 'Bruker SHELXTL'
_computing_structure_refinement 'SHELXL-97 (Sheldrick, 2008)'
_computing_structure_solution 'SHELXS-97 (Sheldrick, 2008)'
_diffrn_ambient_temperature 133(2)
_diffrn_measured_fraction_theta_full 0.999
_diffrn_measured_fraction_theta_max 0.981
_diffrn_measurement_device_type 'Bruker APEX-II CCD'
_diffrn_measurement_method '\w scans'
_diffrn_radiation_monochromator graphite
_diffrn_radiation_source 'fine-focus sealed tube'
_diffrn_radiation_type MoK\a
_diffrn_radiation_wavelength 0.71073
_diffrn_reflns_av_R_equivalents 0.0308
_diffrn_reflns_av_sigmaI/netI 0.0399
_diffrn_reflns_limit_h_max 30
_diffrn_reflns_limit_h_min -28
_diffrn_reflns_limit_k_max 17
_diffrn_reflns_limit_k_min -9
_diffrn_reflns_limit_l_max 27
_diffrn_reflns_limit_l_min -25
_diffrn_reflns_number 20830
_diffrn_reflns_theta_full 25.00
_diffrn_reflns_theta_max 27.53
_diffrn_reflns_theta_min 1.71
_exptl_absorpt_coefficient_mu 3.135
_exptl_absorpt_correction_T_max 0.7456
_exptl_absorpt_correction_T_min 0.6434
_exptl_absorpt_correction_type multi-scan
_exptl_absorpt_process_details 'Bruker SADABS'
_exptl_crystal_colour yellow
_exptl_crystal_density_diffrn 1.500
_exptl_crystal_density_method 'not measured'
_exptl_crystal_description prism
_exptl_crystal_F_000 3056
_exptl_crystal_size_max 0.18
_exptl_crystal_size_mid 0.15
_exptl_crystal_size_min 0.09
_platon_squeeze_details
;
;
_refine_diff_density_max 1.862
_refine_diff_density_min -1.275
_refine_diff_density_rms 0.114
_refine_ls_extinction_method none
_refine_ls_goodness_of_fit_ref 1.692
_refine_ls_hydrogen_treatment constr
_refine_ls_matrix_type full
_refine_ls_number_parameters 283
_refine_ls_number_reflns 7758
_refine_ls_number_restraints 0
_refine_ls_restrained_S_all 1.692
_refine_ls_R_factor_all 0.0501
_refine_ls_R_factor_gt 0.0377
_refine_ls_shift/su_max 0.001
_refine_ls_shift/su_mean 0.000
_refine_ls_structure_factor_coef Fsqd
_refine_ls_weighting_details 'calc w=1/[\s^2^(Fo^2^)+(0.0000P)^2^+0.0000P] where P=(Fo^2^+2Fc^2^)/3'
_refine_ls_weighting_scheme calc
_refine_ls_wR_factor_gt 0.0605
_refine_ls_wR_factor_ref 0.0618
_reflns_number_gt 6129
_reflns_number_total 7758
_reflns_threshold_expression >2sigma(I)
_cod_data_source_file c4ce00315b1.cif
_cod_data_source_block 8
_cod_depositor_comments
;
The following automatic conversions were performed:

'_symmetry_cell_setting' value 'Monoclinic' changed to 'monoclinic'
according to
/usr/data/users/saulius/crontab/automatic-downloads/rss-feeds/RSC/lib/dictionaries/cif_core.dic
dictionary named 'cif_core.dic' version 2.4.2 from 2011-04-26.

Automatic conversion script
Id: cif_fix_values 2281 2013-09-26 08:29:07Z andrius 

 Adding full bibliography for 7215843--7215847.cif.
;
_cod_original_cell_volume 6877(2)
_cod_original_sg_symbol_Hall -C2yc
_cod_original_sg_symbol_H-M C2/c
_cod_database_code 7215846

loop_
_symmetry_equiv_pos_as_xyz
'x, y, z'
'-x, y, -z+1/2'
'x+1/2, y+1/2, z'
'-x+1/2, y+1/2, -z+1/2'
'-x, -y, -z'
'x, -y, z-1/2'
'-x+1/2, -y+1/2, -z'
'x+1/2, -y+1/2, z-1/2'

loop_
_atom_site_label
_atom_site_type_symbol
_atom_site_fract_x
_atom_site_fract_y
_atom_site_fract_z
_atom_site_U_iso_or_equiv
_atom_site_adp_type
_atom_site_occupancy
_atom_site_symmetry_multiplicity
_atom_site_calc_flag
_atom_site_refinement_flags
Cu1 Cu 0.30621(2) 0.97432(3) 0.15313(2) 0.02695(12) Uani 1 1 d .
Cu2 Cu 0.32203(2) 0.84167(4) 0.25346(2) 0.03330(13) Uani 1 1 d .
I1 I 0.223166(12) 0.85346(2) 0.154108(13) 0.03503(8) Uani 1 1 d .
I2 I 0.365252(12) 1.00556(2) 0.281956(13) 0.03465(8) Uani 1 1 d .
N3 N 0.27997(13) 1.1248(2) 0.12406(14) 0.0252(8) Uani 1 1 d .
P1 P 0.35353(5) 0.97837(7) 0.07982(5) 0.0254(2) Uani 1 1 d .
P2 P 0.34091(5) 0.69683(8) 0.29817(5) 0.0277(3) Uani 1 1 d .
C1 C 0.33206(17) 0.8939(3) 0.00852(18) 0.0292(10) Uani 1 1 d .
C2 C 0.34420(19) 0.9301(3) -0.05271(18) 0.0440(12) Uani 1 1 d .
H2A H 0.3282 0.8843 -0.0883 0.066 Uiso 1 1 calc R
H2B H 0.3869 0.9364 -0.0435 0.066 Uiso 1 1 calc R
H2C H 0.3253 0.9927 -0.0653 0.066 Uiso 1 1 calc R
C3 C 0.26538(18) 0.8795(3) -0.00848(19) 0.0407(12) Uani 1 1 d .
H3A H 0.2450 0.9405 -0.0230 0.061 Uiso 1 1 calc R
H3B H 0.2567 0.8568 0.0300 0.061 Uiso 1 1 calc R
H3C H 0.2517 0.8319 -0.0434 0.061 Uiso 1 1 calc R
C4 C 0.36213(19) 0.7970(3) 0.02959(19) 0.0421(12) Uani 1 1 d .
H4A H 0.3556 0.7761 0.0697 0.063 Uiso 1 1 calc R
H4B H 0.4046 0.8034 0.0374 0.063 Uiso 1 1 calc R
H4C H 0.3455 0.7496 -0.0048 0.063 Uiso 1 1 calc R
C5 C 0.43546(17) 0.9947(3) 0.11386(18) 0.0304(10) Uani 1 1 d .
C6 C 0.46039(17) 0.9122(3) 0.16109(18) 0.0355(11) Uani 1 1 d .
H6A H 0.4519 0.8512 0.1375 0.053 Uiso 1 1 calc R
H6B H 0.4421 0.9126 0.1953 0.053 Uiso 1 1 calc R
H6C H 0.5032 0.9199 0.1808 0.053 Uiso 1 1 calc R
C7 C 0.46841(18) 1.0009(3) 0.06399(19) 0.0427(12) Uani 1 1 d .
H7A H 0.5101 1.0159 0.0866 0.064 Uiso 1 1 calc R
H7B H 0.4507 1.0514 0.0323 0.064 Uiso 1 1 calc R
H7C H 0.4654 0.9393 0.0415 0.064 Uiso 1 1 calc R
C8 C 0.44672(18) 1.0880(3) 0.15274(19) 0.0399(11) Uani 1 1 d .
H8A H 0.4245 1.0875 0.1833 0.060 Uiso 1 1 calc R
H8B H 0.4339 1.1424 0.1229 0.060 Uiso 1 1 calc R
H8C H 0.4890 1.0940 0.1769 0.060 Uiso 1 1 calc R
C9 C 0.32498(17) 1.0944(3) 0.04107(17) 0.0309(10) Uani 1 1 d .
H9A H 0.3555 1.1248 0.0261 0.037 Uiso 1 1 calc R
H9B H 0.2900 1.0822 0.0022 0.037 Uiso 1 1 calc R
C10 C 0.30802(16) 1.1628(3) 0.08479(18) 0.0272(10) Uani 1 1 d .
C11 C 0.32080(18) 1.2586(3) 0.08519(19) 0.0362(11) Uani 1 1 d .
H11 H 0.3406 1.2832 0.0573 0.043 Uiso 1 1 calc R
C12 C 0.30442(19) 1.3191(3) 0.1269(2) 0.0403(11) Uani 1 1 d .
H12 H 0.3137 1.3854 0.1286 0.048 Uiso 1 1 calc R
C13 C 0.27457(18) 1.2820(3) 0.1657(2) 0.0370(11) Uani 1 1 d .
H13 H 0.2633 1.3223 0.1948 0.044 Uiso 1 1 calc R
C14 C 0.26095(17) 1.1840(3) 0.16189(18) 0.0276(9) Uani 1 1 d .
C15 C 0.27113(16) 0.6392(3) 0.29729(19) 0.0282(9) Uani 1 1 d .
H15A H 0.2442 0.6377 0.2517 0.034 Uiso 1 1 calc R
H15B H 0.2799 0.5718 0.3116 0.034 Uiso 1 1 calc R
C16 C 0.36708(17) 0.6161(3) 0.24367(19) 0.0309(10) Uani 1 1 d .
C17 C 0.31436(18) 0.5981(3) 0.18204(19) 0.0385(11) Uani 1 1 d .
H17A H 0.2935 0.6585 0.1671 0.058 Uiso 1 1 calc R
H17B H 0.2874 0.5521 0.1916 0.058 Uiso 1 1 calc R
H17C H 0.3284 0.5720 0.1480 0.058 Uiso 1 1 calc R
C18 C 0.41358(19) 0.6718(3) 0.2239(2) 0.0478(13) Uani 1 1 d .
H18A H 0.4477 0.6851 0.2626 0.072 Uiso 1 1 calc R
H18B H 0.3966 0.7325 0.2034 0.072 Uiso 1 1 calc R
H18C H 0.4262 0.6336 0.1930 0.072 Uiso 1 1 calc R
C19 C 0.39225(19) 0.5190(3) 0.2723(2) 0.0433(12) Uani 1 1 d .
H19A H 0.4010 0.4806 0.2390 0.065 Uiso 1 1 calc R
H19B H 0.3633 0.4852 0.2873 0.065 Uiso 1 1 calc R
H19C H 0.4286 0.5290 0.3091 0.065 Uiso 1 1 calc R
C20 C 0.39121(18) 0.6879(3) 0.38539(19) 0.0339(10) Uani 1 1 d .
C21 C 0.3747(2) 0.7708(3) 0.42262(19) 0.0452(12) Uani 1 1 d .
H21A H 0.4029 0.7734 0.4669 0.068 Uiso 1 1 calc R
H21B H 0.3349 0.7605 0.4244 0.068 Uiso 1 1 calc R
H21C H 0.3759 0.8314 0.4003 0.068 Uiso 1 1 calc R
C22 C 0.38665(19) 0.5930(3) 0.41901(19) 0.0438(12) Uani 1 1 d .
H22A H 0.4008 0.5405 0.3981 0.066 Uiso 1 1 calc R
H22B H 0.3454 0.5814 0.4154 0.066 Uiso 1 1 calc R
H22C H 0.4109 0.5965 0.4650 0.066 Uiso 1 1 calc R
C23 C 0.45502(19) 0.7049(3) 0.3883(2) 0.0507(13) Uani 1 1 d .
H23A H 0.4572 0.7640 0.3648 0.076 Uiso 1 1 calc R
H23B H 0.4684 0.6507 0.3681 0.076 Uiso 1 1 calc R
H23C H 0.4803 0.7109 0.4338 0.076 Uiso 1 1 calc R

loop_
_atom_site_aniso_label
_atom_site_aniso_U_11
_atom_site_aniso_U_22
_atom_site_aniso_U_33
_atom_site_aniso_U_23
_atom_site_aniso_U_13
_atom_site_aniso_U_12
Cu1 0.0300(3) 0.0296(3) 0.0242(3) 0.0005(2) 0.0128(2) -0.0011(2)
Cu2 0.0396(3) 0.0288(3) 0.0355(3) 0.0023(2) 0.0177(3) -0.0015(2)
I1 0.03611(17) 0.03374(19) 0.03630(17) -0.00123(13) 0.01332(13) -0.00454(13)
I2 0.03477(17) 0.03764(19) 0.03147(16) -0.00102(13) 0.01077(13) -0.00097(13)
N3 0.0258(19) 0.026(2) 0.0235(18) 0.0016(15) 0.0070(15) 0.0010(14)
P1 0.0283(6) 0.0285(7) 0.0218(6) -0.0013(5) 0.0113(5) -0.0013(5)
P2 0.0312(6) 0.0259(7) 0.0282(6) -0.0013(5) 0.0125(5) -0.0037(5)
C1 0.035(3) 0.030(3) 0.023(2) -0.0047(18) 0.0095(19) -0.0034(19)
C2 0.056(3) 0.056(3) 0.023(2) -0.009(2) 0.018(2) -0.009(2)
C3 0.045(3) 0.050(3) 0.026(2) -0.008(2) 0.011(2) -0.008(2)
C4 0.051(3) 0.039(3) 0.035(3) -0.013(2) 0.012(2) -0.006(2)
C5 0.030(2) 0.036(3) 0.028(2) -0.005(2) 0.0138(19) -0.0031(19)
C6 0.027(2) 0.050(3) 0.031(2) -0.004(2) 0.011(2) 0.000(2)
C7 0.039(3) 0.059(4) 0.039(3) -0.003(2) 0.025(2) -0.007(2)
C8 0.036(3) 0.050(3) 0.037(3) -0.006(2) 0.016(2) -0.012(2)
C9 0.040(3) 0.031(3) 0.023(2) 0.0043(19) 0.0119(19) 0.0019(19)
C10 0.028(2) 0.031(3) 0.022(2) 0.0027(18) 0.0075(18) 0.0018(18)
C11 0.045(3) 0.036(3) 0.035(3) 0.007(2) 0.021(2) -0.002(2)
C12 0.051(3) 0.022(3) 0.053(3) 0.002(2) 0.023(2) -0.005(2)
C13 0.046(3) 0.029(3) 0.044(3) -0.004(2) 0.026(2) -0.002(2)
C14 0.029(2) 0.026(3) 0.030(2) 0.0018(19) 0.0124(19) 0.0038(18)
C15 0.028(2) 0.023(2) 0.037(2) 0.0005(18) 0.0142(19) -0.0020(17)
C16 0.033(3) 0.029(3) 0.034(2) 0.0033(19) 0.016(2) 0.0006(19)
C17 0.047(3) 0.031(3) 0.037(3) -0.006(2) 0.015(2) 0.006(2)
C18 0.052(3) 0.049(3) 0.052(3) 0.000(2) 0.031(3) -0.008(2)
C19 0.046(3) 0.045(3) 0.042(3) -0.002(2) 0.017(2) 0.006(2)
C20 0.034(3) 0.035(3) 0.032(2) -0.002(2) 0.009(2) -0.003(2)
C21 0.060(3) 0.040(3) 0.032(3) -0.005(2) 0.010(2) -0.003(2)
C22 0.054(3) 0.044(3) 0.028(3) 0.002(2) 0.007(2) 0.003(2)
C23 0.042(3) 0.061(4) 0.042(3) -0.006(2) 0.005(2) -0.012(2)

loop_
_atom_type_symbol
_atom_type_description
_atom_type_scat_dispersion_real
_atom_type_scat_dispersion_imag
_atom_type_scat_source
C C 0.0033 0.0016 'International Tables Vol C Tables 4.2.6.8 and 6.1.1.4'
H H 0.0000 0.0000 'International Tables Vol C Tables 4.2.6.8 and 6.1.1.4'
N N 0.0061 0.0033 'International Tables Vol C Tables 4.2.6.8 and 6.1.1.4'
P P 0.1023 0.0942 'International Tables Vol C Tables 4.2.6.8 and 6.1.1.4'
Cu Cu 0.3201 1.2651 'International Tables Vol C Tables 4.2.6.8 and 6.1.1.4'
I I -0.4742 1.8119 'International Tables Vol C Tables 4.2.6.8 and 6.1.1.4'

loop_
_geom_angle_atom_site_label_1
_geom_angle_atom_site_label_2
_geom_angle_atom_site_label_3
_geom_angle
_geom_angle_site_symmetry_1
_geom_angle_site_symmetry_3
N3 Cu1 P1 86.33(8) . .
N3 Cu1 I1 117.76(8) . .
P1 Cu1 I1 125.95(4) . .
N3 Cu1 I2 98.31(8) . .
P1 Cu1 I2 120.93(4) . .
I1 Cu1 I2 103.53(3) . .
N3 Cu1 Cu2 143.28(8) . .
P1 Cu1 Cu2 127.08(4) . .
I1 Cu1 Cu2 58.29(3) . .
I2 Cu1 Cu2 53.897(19) . .
P2 Cu2 I2 135.50(4) . .
P2 Cu2 I1 114.49(3) . .
I2 Cu2 I1 109.51(2) . .
P2 Cu2 Cu1 154.21(4) . .
I2 Cu2 Cu1 61.78(2) . .
I1 Cu2 Cu1 57.51(2) . .
Cu1 I1 Cu2 64.20(2) . .
Cu2 I2 Cu1 64.321(19) . .
C14 N3 C10 118.9(3) . .
C14 N3 Cu1 121.7(2) . .
C10 N3 Cu1 113.3(3) . .
C5 P1 C1 111.70(18) . .
C5 P1 C9 104.92(18) . .
C1 P1 C9 102.24(18) . .
C5 P1 Cu1 115.62(13) . .
C1 P1 Cu1 120.40(13) . .
C9 P1 Cu1 98.53(12) . .
C15 P2 C16 102.75(18) . .
C15 P2 C20 104.97(18) . .
C16 P2 C20 110.98(19) . .
C15 P2 Cu2 109.68(13) . .
C16 P2 Cu2 109.20(13) . .
C20 P2 Cu2 118.08(14) . .
C2 C1 C3 108.3(3) . .
C2 C1 C4 110.2(3) . .
C3 C1 C4 108.0(3) . .
C2 C1 P1 115.5(3) . .
C3 C1 P1 105.2(3) . .
C4 C1 P1 109.4(3) . .
C1 C2 H2A 109.5 . .
C1 C2 H2B 109.5 . .
H2A C2 H2B 109.5 . .
C1 C2 H2C 109.5 . .
H2A C2 H2C 109.5 . .
H2B C2 H2C 109.5 . .
C1 C3 H3A 109.5 . .
C1 C3 H3B 109.5 . .
H3A C3 H3B 109.5 . .
C1 C3 H3C 109.5 . .
H3A C3 H3C 109.5 . .
H3B C3 H3C 109.5 . .
C1 C4 H4A 109.5 . .
C1 C4 H4B 109.5 . .
H4A C4 H4B 109.5 . .
C1 C4 H4C 109.5 . .
H4A C4 H4C 109.5 . .
H4B C4 H4C 109.5 . .
C8 C5 C6 108.1(3) . .
C8 C5 C7 107.7(3) . .
C6 C5 C7 109.8(3) . .
C8 C5 P1 107.1(3) . .
C6 C5 P1 107.6(3) . .
C7 C5 P1 116.3(3) . .
C5 C6 H6A 109.5 . .
C5 C6 H6B 109.5 . .
H6A C6 H6B 109.5 . .
C5 C6 H6C 109.5 . .
H6A C6 H6C 109.5 . .
H6B C6 H6C 109.5 . .
C5 C7 H7A 109.5 . .
C5 C7 H7B 109.5 . .
H7A C7 H7B 109.5 . .
C5 C7 H7C 109.5 . .
H7A C7 H7C 109.5 . .
H7B C7 H7C 109.5 . .
C5 C8 H8A 109.5 . .
C5 C8 H8B 109.5 . .
H8A C8 H8B 109.5 . .
C5 C8 H8C 109.5 . .
H8A C8 H8C 109.5 . .
H8B C8 H8C 109.5 . .
C10 C9 P1 113.9(3) . .
C10 C9 H9A 108.8 . .
P1 C9 H9A 108.8 . .
C10 C9 H9B 108.8 . .
P1 C9 H9B 108.8 . .
H9A C9 H9B 107.7 . .
C11 C10 N3 122.2(4) . .
C11 C10 C9 121.3(4) . .
N3 C10 C9 116.5(4) . .
C10 C11 C12 119.1(4) . .
C10 C11 H11 120.4 . .
C12 C11 H11 120.4 . .
C13 C12 C11 119.3(4) . .
C13 C12 H12 120.3 . .
C11 C12 H12 120.3 . .
C12 C13 C14 119.3(4) . .
C12 C13 H13 120.4 . .
C14 C13 H13 120.4 . .
N3 C14 C13 121.0(4) . .
N3 C14 C15 116.8(3) . 4
C13 C14 C15 122.0(3) . 4
C14 C15 P2 117.0(3) 4_545 .
C14 C15 H15A 108.1 4_545 .
P2 C15 H15A 108.1 . .
C14 C15 H15B 108.1 4_545 .
P2 C15 H15B 108.1 . .
H15A C15 H15B 107.3 . .
C19 C16 C18 109.7(3) . .
C19 C16 C17 108.2(3) . .
C18 C16 C17 107.7(3) . .
C19 C16 P2 116.1(3) . .
C18 C16 P2 107.3(3) . .
C17 C16 P2 107.4(3) . .
C16 C17 H17A 109.5 . .
C16 C17 H17B 109.5 . .
H17A C17 H17B 109.5 . .
C16 C17 H17C 109.5 . .
H17A C17 H17C 109.5 . .
H17B C17 H17C 109.5 . .
C16 C18 H18A 109.5 . .
C16 C18 H18B 109.5 . .
H18A C18 H18B 109.5 . .
C16 C18 H18C 109.5 . .
H18A C18 H18C 109.5 . .
H18B C18 H18C 109.5 . .
C16 C19 H19A 109.5 . .
C16 C19 H19B 109.5 . .
H19A C19 H19B 109.5 . .
C16 C19 H19C 109.5 . .
H19A C19 H19C 109.5 . .
H19B C19 H19C 109.5 . .
C23 C20 C21 106.8(3) . .
C23 C20 C22 110.0(3) . .
C21 C20 C22 109.1(3) . .
C23 C20 P2 109.3(3) . .
C21 C20 P2 106.9(3) . .
C22 C20 P2 114.5(3) . .
C20 C21 H21A 109.5 . .
C20 C21 H21B 109.5 . .
H21A C21 H21B 109.5 . .
C20 C21 H21C 109.5 . .
H21A C21 H21C 109.5 . .
H21B C21 H21C 109.5 . .
C20 C22 H22A 109.5 . .
C20 C22 H22B 109.5 . .
H22A C22 H22B 109.5 . .
C20 C22 H22C 109.5 . .
H22A C22 H22C 109.5 . .
H22B C22 H22C 109.5 . .
C20 C23 H23A 109.5 . .
C20 C23 H23B 109.5 . .
H23A C23 H23B 109.5 . .
C20 C23 H23C 109.5 . .
H23A C23 H23C 109.5 . .
H23B C23 H23C 109.5 . .

loop_
_geom_bond_atom_site_label_1
_geom_bond_atom_site_label_2
_geom_bond_distance
_geom_bond_site_symmetry_2
Cu1 N3 2.222(3) .
Cu1 P1 2.2421(12) .
Cu1 I1 2.6150(7) .
Cu1 I2 2.7291(10) .
Cu1 Cu2 2.7913(8) .
Cu2 P2 2.2235(12) .
Cu2 I2 2.5024(7) .
Cu2 I1 2.6375(12) .
N3 C14 1.347(4) .
N3 C10 1.358(4) .
P1 C5 1.872(4) .
P1 C1 1.880(4) .
P1 C9 1.850(4) .
P2 C15 1.852(4) .
P2 C16 1.886(4) .
P2 C20 1.889(4) .
C1 C2 1.540(5) .
C1 C3 1.532(5) .
C1 C4 1.529(5) .
C2 H2A 0.9800 .
C2 H2B 0.9800 .
C2 H2C 0.9800 .
C3 H3A 0.9800 .
C3 H3B 0.9800 .
C3 H3C 0.9800 .
C4 H4A 0.9800 .
C4 H4B 0.9800 .
C4 H4C 0.9800 .
C5 C8 1.528(5) .
C5 C6 1.528(5) .
C5 C7 1.541(5) .
C6 H6A 0.9800 .
C6 H6B 0.9800 .
C6 H6C 0.9800 .
C7 H7A 0.9800 .
C7 H7B 0.9800 .
C7 H7C 0.9800 .
C8 H8A 0.9800 .
C8 H8B 0.9800 .
C8 H8C 0.9800 .
C9 C10 1.495(5) .
C9 H9A 0.9900 .
C9 H9B 0.9900 .
C10 C11 1.370(5) .
C11 C12 1.387(5) .
C11 H11 0.9500 .
C12 C13 1.375(5) .
C12 H12 0.9500 .
C13 C14 1.401(5) .
C13 H13 0.9500 .
C14 C15 1.491(5) 4
C15 C14 1.491(5) 4_545
C15 H15A 0.9900 .
C15 H15B 0.9900 .
C16 C19 1.530(5) .
C16 C18 1.533(5) .
C16 C17 1.532(5) .
C17 H17A 0.9800 .
C17 H17B 0.9800 .
C17 H17C 0.9800 .
C18 H18A 0.9800 .
C18 H18B 0.9800 .
C18 H18C 0.9800 .
C19 H19A 0.9800 .
C19 H19B 0.9800 .
C19 H19C 0.9800 .
C20 C23 1.530(5) .
C20 C21 1.536(5) .
C20 C22 1.534(5) .
C21 H21A 0.9800 .
C21 H21B 0.9800 .
C21 H21C 0.9800 .
C22 H22A 0.9800 .
C22 H22B 0.9800 .
C22 H22C 0.9800 .
C23 H23A 0.9800 .
C23 H23B 0.9800 .
C23 H23C 0.9800 .

loop_
_platon_squeeze_void_nr
_platon_squeeze_void_average_x
_platon_squeeze_void_average_y
_platon_squeeze_void_average_z
_platon_squeeze_void_volume
_platon_squeeze_void_count_electrons
1 1.000 0.000 0.075 772.6 57.4
2 0.500 0.500 0.129 772.6 57.4
